data_7705744
loop_
_publ_author_name
'Beer, Henrik'
'Bl\"asing, Kevin'
'Bresien, Jonas'
'Chojetzki, Lukas'
'Schulz, Axel'
'Stoer, Philip'
'Villinger, Alexander'

_publ_section_title
;
 Trapping of Br\/onsted acids with a phosphorus-centered biradicaloid -
 synthesis of hydrogen pseudohalide addition products.
;
_journal_issue 39
_journal_name_full 'Dalton transactions (Cambridge, England : 2003)'
_journal_page_first 13655
_journal_page_last 13662
_journal_paper_doi 10.1039/d0dt03251d
_journal_volume 49
_journal_year 2020
_chemical_formula_moiety 'C49 H51 N3 O P2'
_chemical_formula_sum 'C49 H51 N3 O P2'
_chemical_formula_weight 759.86
_space_group_crystal_system monoclinic
_space_group_IT_number 14
_space_group_name_Hall '-P 2yn'
_space_group_name_H-M_alt 'P 1 21/n 1'
_atom_sites_solution_hydrogens mixed
_audit_creation_method SHELXL-2014/7
_audit_update_record
;
2020-07-06 deposited with the CCDC.	2020-09-28 downloaded from the CCDC.
;
_cell_angle_alpha 90
_cell_angle_beta 91.549(2)
_cell_angle_gamma 90
_cell_formula_units_Z 4
_cell_length_a 16.5127(10)
_cell_length_b 15.4285(8)
_cell_length_c 16.5927(9)
_cell_measurement_reflns_used 9398
_cell_measurement_temperature 123(2)
_cell_measurement_theta_max 31.24
_cell_measurement_theta_min 2.79
_cell_volume 4225.7(4)
_computing_cell_refinement 'Bruker Apex V7.51A'
_computing_data_collection 'Bruker Apex V7.51A'
_computing_data_reduction 'Bruker SAINT'
_computing_molecular_graphics 'ORTEP-3v2.01 (Farrugia, 1997)'
_computing_publication_material 'SHELXL-2014/7 (Sheldrick, 2014)'
_computing_structure_refinement 'SHELXL-2014/7 (Sheldrick, 2014)'
_computing_structure_solution 'Bruker SHELXTL'
_diffrn_ambient_temperature 123(2)
_diffrn_measured_fraction_theta_full 0.998
_diffrn_measured_fraction_theta_max 0.999
_diffrn_measurement_device_type 'Bruker D8 QUEST diffractometer'
_diffrn_measurement_method 'phi and omega scans'
_diffrn_radiation_type MoK\a
_diffrn_radiation_wavelength 0.71073
_diffrn_reflns_av_R_equivalents 0.0614
_diffrn_reflns_av_unetI/netI 0.0348
_diffrn_reflns_Laue_measured_fraction_full 0.998
_diffrn_reflns_Laue_measured_fraction_max 0.999
_diffrn_reflns_limit_h_max 23
_diffrn_reflns_limit_h_min -23
_diffrn_reflns_limit_k_max 21
_diffrn_reflns_limit_k_min -21
_diffrn_reflns_limit_l_max 23
_diffrn_reflns_limit_l_min -23
_diffrn_reflns_number 141261
_diffrn_reflns_point_group_measured_fraction_full 0.998
_diffrn_reflns_point_group_measured_fraction_max 0.999
_diffrn_reflns_theta_full 25.242
_diffrn_reflns_theta_max 29.999
_diffrn_reflns_theta_min 2.203
_diffrn_source 'microfocus sealed tube'
_exptl_absorpt_coefficient_mu 0.143
_exptl_absorpt_correction_T_max 0.7466
_exptl_absorpt_correction_T_min 0.6928
_exptl_absorpt_correction_type multi-scan
_exptl_absorpt_process_details '(SADABS; Sheldrick, 2014)'
_exptl_crystal_colour colourless
_exptl_crystal_density_diffrn 1.194
_exptl_crystal_description block
_exptl_crystal_F_000 1616
_exptl_crystal_size_max 0.230
_exptl_crystal_size_mid 0.170
_exptl_crystal_size_min 0.100
_refine_diff_density_max 0.392
_refine_diff_density_min -0.429
_refine_diff_density_rms 0.060
_refine_ls_extinction_method none
_refine_ls_goodness_of_fit_ref 1.075
_refine_ls_hydrogen_treatment mixed
_refine_ls_matrix_type full
_refine_ls_number_parameters 512
_refine_ls_number_reflns 12307
_refine_ls_number_restraints 0
_refine_ls_restrained_S_all 1.075
_refine_ls_R_factor_all 0.0760
_refine_ls_R_factor_gt 0.0465
_refine_ls_shift/su_max 0.001
_refine_ls_shift/su_mean 0.000
_refine_ls_structure_factor_coef Fsqd
_refine_ls_weighting_details 'w=1/[\s^2^(Fo^2^)+(0.0569P)^2^+2.7825P] where P=(Fo^2^+2Fc^2^)/3'
_refine_ls_weighting_scheme calc
_refine_ls_wR_factor_gt 0.1141
_refine_ls_wR_factor_ref 0.1349
_reflns_Friedel_coverage 0.000
_reflns_number_gt 9088
_reflns_number_total 12307
_reflns_threshold_expression 'I > 2\s(I)'
_cod_data_source_file d0dt03251d2.cif
_cod_data_source_block is_kbhm04b
_cod_original_sg_symbol_H-M 'P 21/n'
_cod_database_code 7705744
_shelx_shelxl_version_number 2014/7
_shelx_space_group_comment
;
The symmetry employed for this shelxl refinement is uniquely defined
by the following loop, which should always be used as a source of
symmetry information in preference to the above space-group names.
They are only intended as comments.
;
_shelx_estimated_absorpt_t_min 0.968
_shelx_estimated_absorpt_t_max 0.986

loop_
_space_group_symop_operation_xyz
'x, y, z'
'-x+1/2, y+1/2, -z+1/2'
'-x, -y, -z'
'x-1/2, -y-1/2, z-1/2'

loop_
_atom_site_label
_atom_site_type_symbol
_atom_site_fract_x
_atom_site_fract_y
_atom_site_fract_z
_atom_site_U_iso_or_equiv
_atom_site_adp_type
_atom_site_occupancy
_atom_site_site_symmetry_order
_atom_site_calc_flag
_atom_site_refinement_flags_posn
_atom_site_refinement_flags_adp
_atom_site_refinement_flags_occupancy
_atom_site_disorder_assembly
_atom_site_disorder_group
P1 P 0.61566(2) 0.33977(3) 0.33793(2) 0.01785(9) Uani 1 1 d . . . . .
P2 P 0.50491(2) 0.21795(2) 0.32623(2) 0.01536(9) Uani 1 1 d . . . . .
O1 O 0.54848(10) -0.02081(9) 0.29046(10) 0.0446(4) Uani 1 1 d . . . . .
N1 N 0.56966(7) 0.26192(8) 0.39612(7) 0.0148(2) Uani 1 1 d . . . . .
N2 N 0.53978(8) 0.30194(8) 0.26886(7) 0.0162(2) Uani 1 1 d . . . . .
N3 N 0.56640(9) 0.13144(9) 0.29316(8) 0.0229(3) Uani 1 1 d . . . . .
C1 C 0.57611(9) 0.25057(9) 0.48034(8) 0.0148(3) Uani 1 1 d . . . . .
C2 C 0.50648(9) 0.23826(10) 0.52623(9) 0.0185(3) Uani 1 1 d . . . . .
C3 C 0.51592(11) 0.22439(12) 0.60889(10) 0.0266(4) Uani 1 1 d . . . . .
H3 H 0.4695 0.2128 0.6398 0.032 Uiso 1 1 calc R U . . .
C4 C 0.59149(11) 0.22715(14) 0.64688(10) 0.0333(4) Uani 1 1 d . . . . .
H4 H 0.5967 0.2184 0.7034 0.040 Uiso 1 1 calc R U . . .
C5 C 0.65953(10) 0.24283(13) 0.60187(10) 0.0277(4) Uani 1 1 d . . . . .
H5 H 0.7112 0.2463 0.6282 0.033 Uiso 1 1 calc R U . . .
C6 C 0.65304(9) 0.25351(10) 0.51848(9) 0.0183(3) Uani 1 1 d . . . . .
C7 C 0.42249(9) 0.24386(11) 0.49087(9) 0.0193(3) Uani 1 1 d . . . . .
C8 C 0.38981(10) 0.32555(11) 0.47185(10) 0.0233(3) Uani 1 1 d . . . . .
C9 C 0.30938(11) 0.33050(13) 0.44477(11) 0.0313(4) Uani 1 1 d . . . . .
H9 H 0.2873 0.3856 0.4312 0.038 Uiso 1 1 calc R U . . .
C10 C 0.26081(11) 0.25828(15) 0.43692(11) 0.0359(5) Uani 1 1 d . . . . .
C11 C 0.29499(11) 0.17785(14) 0.45384(11) 0.0343(4) Uani 1 1 d . . . . .
H11 H 0.2626 0.1273 0.4472 0.041 Uiso 1 1 calc R U . . .
C12 C 0.37552(10) 0.16910(12) 0.48039(10) 0.0258(3) Uani 1 1 d . . . . .
C13 C 0.43954(12) 0.40714(12) 0.48003(12) 0.0321(4) Uani 1 1 d . . . . .
H13A H 0.4865 0.4032 0.4454 0.048 Uiso 1 1 calc R U . . .
H13B H 0.4581 0.4141 0.5363 0.048 Uiso 1 1 calc R U . . .
H13C H 0.4063 0.4571 0.4638 0.048 Uiso 1 1 calc R U . . .
C14 C 0.17258(12) 0.2664(2) 0.41065(16) 0.0573(7) Uani 1 1 d . . . . .
H14A H 0.1648 0.3196 0.3792 0.086 Uiso 1 1 calc R U . . .
H14B H 0.1389 0.2685 0.4583 0.086 Uiso 1 1 calc R U . . .
H14C H 0.1570 0.2162 0.3774 0.086 Uiso 1 1 calc R U . . .
C15 C 0.41133(13) 0.08074(12) 0.49471(13) 0.0374(4) Uani 1 1 d . . . . .
H15A H 0.3736 0.0365 0.4740 0.056 Uiso 1 1 calc R U . . .
H15B H 0.4210 0.0720 0.5527 0.056 Uiso 1 1 calc R U . . .
H15C H 0.4627 0.0761 0.4668 0.056 Uiso 1 1 calc R U . . .
C16 C 0.72779(9) 0.26453(10) 0.47061(9) 0.0167(3) Uani 1 1 d . . . . .
C17 C 0.76115(9) 0.19151(10) 0.43311(9) 0.0174(3) Uani 1 1 d . . . . .
C18 C 0.82890(9) 0.20124(11) 0.38603(9) 0.0200(3) Uani 1 1 d . . . . .
H18 H 0.8505 0.1520 0.3598 0.024 Uiso 1 1 calc R U . . .
C19 C 0.86578(9) 0.28156(11) 0.37640(9) 0.0220(3) Uani 1 1 d . . . . .
C20 C 0.83352(10) 0.35263(11) 0.41558(10) 0.0226(3) Uani 1 1 d . . . . .
H20 H 0.8586 0.4076 0.4100 0.027 Uiso 1 1 calc R U . . .
C21 C 0.76517(9) 0.34557(10) 0.46302(9) 0.0190(3) Uani 1 1 d . . . . .
C22 C 0.72532(11) 0.10280(11) 0.44510(11) 0.0252(3) Uani 1 1 d . . . . .
H22A H 0.6690 0.1024 0.4250 0.038 Uiso 1 1 calc R U . . .
H22B H 0.7271 0.0884 0.5026 0.038 Uiso 1 1 calc R U . . .
H22C H 0.7566 0.0599 0.4154 0.038 Uiso 1 1 calc R U . . .
C23 C 0.94120(11) 0.28995(14) 0.32752(12) 0.0340(4) Uani 1 1 d . . . . .
H23A H 0.9445 0.2409 0.2902 0.051 Uiso 1 1 calc R U . . .
H23B H 0.9890 0.2902 0.3638 0.051 Uiso 1 1 calc R U . . .
H23C H 0.9390 0.3442 0.2968 0.051 Uiso 1 1 calc R U . . .
C24 C 0.73351(11) 0.42502(11) 0.50428(11) 0.0285(4) Uani 1 1 d . . . . .
H24A H 0.7749 0.4706 0.5043 0.043 Uiso 1 1 calc R U . . .
H24B H 0.7204 0.4107 0.5600 0.043 Uiso 1 1 calc R U . . .
H24C H 0.6846 0.4456 0.4754 0.043 Uiso 1 1 calc R U . . .
C25 C 0.52763(9) 0.32241(10) 0.18654(9) 0.0171(3) Uani 1 1 d . . . . .
C26 C 0.56671(10) 0.39568(10) 0.15458(9) 0.0205(3) Uani 1 1 d . . . . .
C27 C 0.55633(12) 0.41560(12) 0.07299(10) 0.0299(4) Uani 1 1 d . . . . .
H27 H 0.5839 0.4641 0.0516 0.036 Uiso 1 1 calc R U . . .
C28 C 0.50673(13) 0.36630(13) 0.02260(10) 0.0338(4) Uani 1 1 d . . . . .
H28 H 0.5007 0.3801 -0.0330 0.041 Uiso 1 1 calc R U . . .
C29 C 0.46625(11) 0.29675(12) 0.05452(10) 0.0284(4) Uani 1 1 d . . . . .
H29 H 0.4310 0.2637 0.0204 0.034 Uiso 1 1 calc R U . . .
C30 C 0.47551(10) 0.27334(10) 0.13551(9) 0.0201(3) Uani 1 1 d . . . . .
C31 C 0.61523(10) 0.45590(10) 0.20699(9) 0.0198(3) Uani 1 1 d . . . . .
C32 C 0.57482(11) 0.52099(11) 0.24992(10) 0.0237(3) Uani 1 1 d . . . . .
C33 C 0.62004(12) 0.57833(11) 0.29721(10) 0.0265(4) Uani 1 1 d . . . . .
H33 H 0.5928 0.6223 0.3260 0.032 Uiso 1 1 calc R U . . .
C34 C 0.70379(11) 0.57335(11) 0.30378(10) 0.0258(4) Uani 1 1 d . . . . .
C35 C 0.74261(11) 0.50859(11) 0.26144(10) 0.0248(3) Uani 1 1 d . . . . .
H35 H 0.7999 0.5040 0.2662 0.030 Uiso 1 1 calc R U . . .
C36 C 0.70008(10) 0.45024(10) 0.21228(9) 0.0216(3) Uani 1 1 d . . . . .
C37 C 0.48380(12) 0.52756(13) 0.24638(13) 0.0351(4) Uani 1 1 d . . . . .
H37A H 0.4649 0.5324 0.1901 0.053 Uiso 1 1 calc R U . . .
H37B H 0.4668 0.5789 0.2763 0.053 Uiso 1 1 calc R U . . .
H37C H 0.4604 0.4756 0.2705 0.053 Uiso 1 1 calc R U . . .
C38 C 0.75263(13) 0.63754(13) 0.35381(12) 0.0373(5) Uani 1 1 d . . . . .
H38A H 0.7923 0.6660 0.3198 0.056 Uiso 1 1 calc R U . . .
H38B H 0.7809 0.6070 0.3981 0.056 Uiso 1 1 calc R U . . .
H38C H 0.7163 0.6812 0.3760 0.056 Uiso 1 1 calc R U . . .
C39 C 0.74618(11) 0.38286(12) 0.16627(11) 0.0293(4) Uani 1 1 d . . . . .
H39A H 0.7105 0.3336 0.1537 0.044 Uiso 1 1 calc R U . . .
H39B H 0.7927 0.3629 0.1992 0.044 Uiso 1 1 calc R U . . .
H39C H 0.7652 0.4082 0.1161 0.044 Uiso 1 1 calc R U . . .
C40 C 0.42552(9) 0.19959(10) 0.16429(9) 0.0203(3) Uani 1 1 d . . . . .
C41 C 0.44364(11) 0.11362(11) 0.14240(11) 0.0273(4) Uani 1 1 d . . . . .
C42 C 0.39533(13) 0.04708(12) 0.17051(13) 0.0354(4) Uani 1 1 d . . . . .
H42 H 0.4082 -0.0110 0.1568 0.043 Uiso 1 1 calc R U . . .
C43 C 0.32912(13) 0.06266(13) 0.21780(13) 0.0363(4) Uani 1 1 d . . . . .
C44 C 0.30975(11) 0.14773(12) 0.23578(11) 0.0307(4) Uani 1 1 d . . . . .
H44 H 0.2634 0.1594 0.2667 0.037 Uiso 1 1 calc R U . . .
C45 C 0.35684(10) 0.21650(11) 0.20953(10) 0.0225(3) Uani 1 1 d . . . . .
C46 C 0.51458(13) 0.09356(14) 0.09044(13) 0.0394(5) Uani 1 1 d . . . . .
H46A H 0.5009 0.1085 0.0343 0.059 Uiso 1 1 calc R U . . .
H46B H 0.5274 0.0316 0.0942 0.059 Uiso 1 1 calc R U . . .
H46C H 0.5617 0.1275 0.1090 0.059 Uiso 1 1 calc R U . . .
C47 C 0.27864(17) -0.01121(16) 0.24896(18) 0.0593(7) Uani 1 1 d . . . . .
H47A H 0.2414 -0.0315 0.2060 0.089 Uiso 1 1 calc R U . . .
H47B H 0.2475 0.0089 0.2948 0.089 Uiso 1 1 calc R U . . .
H47C H 0.3143 -0.0589 0.2663 0.089 Uiso 1 1 calc R U . . .
C48 C 0.33430(10) 0.30779(12) 0.23110(11) 0.0274(4) Uani 1 1 d . . . . .
H48A H 0.3339 0.3439 0.1825 0.041 Uiso 1 1 calc R U . . .
H48B H 0.3740 0.3308 0.2705 0.041 Uiso 1 1 calc R U . . .
H48C H 0.2804 0.3082 0.2543 0.041 Uiso 1 1 calc R U . . .
C49 C 0.55479(11) 0.05469(12) 0.29254(11) 0.0277(4) Uani 1 1 d . . . . .
H1 H 0.6760(12) 0.2947(13) 0.3086(12) 0.027(5) Uiso 1 1 d . . . . .

loop_
_atom_site_aniso_label
_atom_site_aniso_U_11
_atom_site_aniso_U_22
_atom_site_aniso_U_33
_atom_site_aniso_U_23
_atom_site_aniso_U_13
_atom_site_aniso_U_12
P1 0.01865(19) 0.01986(19) 0.01492(17) 0.00222(14) -0.00207(14) -0.00452(15)
P2 0.01469(17) 0.01677(18) 0.01452(17) 0.00045(13) -0.00157(13) -0.00107(14)
O1 0.0534(9) 0.0192(7) 0.0608(10) -0.0024(6) -0.0060(8) 0.0059(6)
N1 0.0137(5) 0.0182(6) 0.0124(5) 0.0018(4) -0.0007(4) -0.0032(5)
N2 0.0180(6) 0.0166(6) 0.0137(6) 0.0020(5) -0.0036(5) -0.0030(5)
N3 0.0259(7) 0.0204(7) 0.0223(7) -0.0029(5) -0.0033(5) 0.0036(5)
C1 0.0166(7) 0.0158(6) 0.0118(6) 0.0009(5) -0.0008(5) 0.0007(5)
C2 0.0171(7) 0.0212(7) 0.0173(7) 0.0012(6) 0.0008(5) 0.0015(6)
C3 0.0244(8) 0.0392(10) 0.0164(7) 0.0040(7) 0.0048(6) 0.0026(7)
C4 0.0314(9) 0.0562(12) 0.0122(7) 0.0034(7) -0.0003(7) 0.0062(9)
C5 0.0224(8) 0.0458(10) 0.0146(7) -0.0005(7) -0.0054(6) 0.0045(7)
C6 0.0167(7) 0.0233(7) 0.0147(7) -0.0013(5) -0.0015(5) 0.0017(6)
C7 0.0159(7) 0.0260(8) 0.0161(7) 0.0024(6) 0.0032(5) 0.0008(6)
C8 0.0202(8) 0.0298(8) 0.0203(7) 0.0014(6) 0.0051(6) 0.0049(6)
C9 0.0226(8) 0.0443(11) 0.0273(9) 0.0055(8) 0.0050(7) 0.0125(8)
C10 0.0170(8) 0.0660(14) 0.0247(9) 0.0061(9) 0.0020(7) 0.0014(8)
C11 0.0236(9) 0.0514(12) 0.0278(9) 0.0056(8) 0.0030(7) -0.0164(8)
C12 0.0245(8) 0.0313(9) 0.0218(8) 0.0053(7) 0.0041(6) -0.0069(7)
C13 0.0342(10) 0.0242(9) 0.0382(10) -0.0003(7) 0.0054(8) 0.0059(7)
C14 0.0185(9) 0.105(2) 0.0484(13) 0.0128(14) -0.0023(9) 0.0001(11)
C15 0.0427(11) 0.0271(9) 0.0424(11) 0.0078(8) 0.0035(9) -0.0100(8)
C16 0.0145(6) 0.0216(7) 0.0138(6) -0.0007(5) -0.0035(5) 0.0017(5)
C17 0.0169(7) 0.0198(7) 0.0152(7) -0.0009(5) -0.0038(5) 0.0017(6)
C18 0.0196(7) 0.0249(8) 0.0152(7) -0.0012(6) -0.0021(6) 0.0041(6)
C19 0.0175(7) 0.0317(9) 0.0167(7) 0.0046(6) -0.0012(6) 0.0017(6)
C20 0.0200(7) 0.0219(8) 0.0255(8) 0.0045(6) -0.0052(6) -0.0030(6)
C21 0.0183(7) 0.0193(7) 0.0190(7) -0.0007(6) -0.0059(6) 0.0029(6)
C22 0.0271(8) 0.0205(8) 0.0278(8) -0.0015(6) 0.0001(7) -0.0005(6)
C23 0.0266(9) 0.0459(11) 0.0298(9) 0.0054(8) 0.0081(7) -0.0007(8)
C24 0.0302(9) 0.0227(8) 0.0323(9) -0.0076(7) -0.0055(7) 0.0041(7)
C25 0.0189(7) 0.0185(7) 0.0137(6) 0.0003(5) -0.0017(5) 0.0028(6)
C26 0.0253(8) 0.0205(7) 0.0158(7) 0.0021(6) -0.0002(6) 0.0007(6)
C27 0.0408(10) 0.0303(9) 0.0187(8) 0.0066(7) 0.0001(7) -0.0024(8)
C28 0.0464(11) 0.0400(10) 0.0147(7) 0.0055(7) -0.0045(7) 0.0006(9)
C29 0.0344(9) 0.0334(9) 0.0171(7) -0.0019(7) -0.0092(7) 0.0021(7)
C30 0.0221(7) 0.0202(7) 0.0176(7) -0.0016(6) -0.0047(6) 0.0031(6)
C31 0.0272(8) 0.0166(7) 0.0158(7) 0.0039(5) 0.0027(6) -0.0025(6)
C32 0.0292(8) 0.0203(8) 0.0218(8) 0.0045(6) 0.0049(6) 0.0013(6)
C33 0.0395(10) 0.0168(7) 0.0238(8) 0.0010(6) 0.0086(7) -0.0004(7)
C34 0.0375(10) 0.0201(8) 0.0201(8) 0.0013(6) 0.0055(7) -0.0081(7)
C35 0.0270(8) 0.0249(8) 0.0226(8) 0.0026(6) 0.0037(6) -0.0061(7)
C36 0.0281(8) 0.0190(7) 0.0181(7) 0.0033(6) 0.0058(6) -0.0018(6)
C37 0.0307(10) 0.0329(10) 0.0418(11) -0.0006(8) 0.0036(8) 0.0062(8)
C38 0.0491(12) 0.0303(10) 0.0328(10) -0.0070(8) 0.0073(9) -0.0149(9)
C39 0.0317(9) 0.0265(9) 0.0302(9) -0.0034(7) 0.0086(7) -0.0008(7)
C40 0.0206(7) 0.0198(7) 0.0199(7) -0.0022(6) -0.0108(6) 0.0008(6)
C41 0.0288(9) 0.0235(8) 0.0290(9) -0.0062(7) -0.0127(7) 0.0037(7)
C42 0.0422(11) 0.0193(8) 0.0438(11) -0.0044(8) -0.0179(9) -0.0001(7)
C43 0.0378(11) 0.0297(9) 0.0406(11) 0.0039(8) -0.0153(9) -0.0115(8)
C44 0.0252(9) 0.0351(10) 0.0314(9) -0.0001(8) -0.0082(7) -0.0065(7)
C45 0.0197(7) 0.0241(8) 0.0230(8) -0.0026(6) -0.0107(6) 0.0003(6)
C46 0.0429(11) 0.0354(11) 0.0396(11) -0.0148(9) -0.0047(9) 0.0128(9)
C47 0.0636(16) 0.0394(13) 0.0744(18) 0.0099(12) -0.0098(14) -0.0256(12)
C48 0.0221(8) 0.0279(9) 0.0320(9) -0.0055(7) -0.0046(7) 0.0040(7)
C49 0.0288(9) 0.0262(9) 0.0278(9) -0.0025(7) -0.0058(7) 0.0057(7)

loop_
_atom_type_symbol
_atom_type_description
_atom_type_scat_dispersion_real
_atom_type_scat_dispersion_imag
_atom_type_scat_source
C C 0.0033 0.0016 'International Tables Vol C Tables 4.2.6.8 and 6.1.1.4'
H H 0.0000 0.0000 'International Tables Vol C Tables 4.2.6.8 and 6.1.1.4'
N N 0.0061 0.0033 'International Tables Vol C Tables 4.2.6.8 and 6.1.1.4'
O O 0.0106 0.0060 'International Tables Vol C Tables 4.2.6.8 and 6.1.1.4'
P P 0.1023 0.0942 'International Tables Vol C Tables 4.2.6.8 and 6.1.1.4'

loop_
_geom_angle_atom_site_label_1
_geom_angle_atom_site_label_2
_geom_angle_atom_site_label_3
_geom_angle
_geom_angle_site_symmetry_1
_geom_angle_site_symmetry_3
_geom_angle_publ_flag
N1 P1 N2 79.57(6) . . ?
N1 P1 P2 39.53(4) . . ?
N2 P1 P2 40.39(4) . . ?
N1 P1 H1 100.8(9) . . ?
N2 P1 H1 96.7(9) . . ?
P2 P1 H1 97.3(9) . . ?
N1 P2 N2 82.10(6) . . ?
N1 P2 N3 99.03(6) . . ?
N2 P2 N3 101.14(7) . . ?
N1 P2 P1 40.43(4) . . ?
N2 P2 P1 42.04(4) . . ?
N3 P2 P1 99.10(5) . . ?
C1 N1 P2 131.07(10) . . ?
C1 N1 P1 128.11(10) . . ?
P2 N1 P1 100.03(6) . . ?
C25 N2 P2 131.66(10) . . ?
C25 N2 P1 129.14(10) . . ?
P2 N2 P1 97.58(6) . . ?
C49 N3 P2 130.77(14) . . ?
C6 C1 C2 120.14(13) . . ?
C6 C1 N1 119.08(13) . . ?
C2 C1 N1 120.77(13) . . ?
C3 C2 C1 118.80(14) . . ?
C3 C2 C7 118.28(14) . . ?
C1 C2 C7 122.85(13) . . ?
C4 C3 C2 121.31(15) . . ?
C4 C3 H3 119.3 . . ?
C2 C3 H3 119.3 . . ?
C3 C4 C5 119.59(15) . . ?
C3 C4 H4 120.2 . . ?
C5 C4 H4 120.2 . . ?
C4 C5 C6 120.87(15) . . ?
C4 C5 H5 119.6 . . ?
C6 C5 H5 119.6 . . ?
C5 C6 C1 119.18(14) . . ?
C5 C6 C16 119.86(14) . . ?
C1 C6 C16 120.91(13) . . ?
C12 C7 C8 120.28(15) . . ?
C12 C7 C2 120.47(15) . . ?
C8 C7 C2 119.18(14) . . ?
C9 C8 C7 118.64(16) . . ?
C9 C8 C13 119.73(16) . . ?
C7 C8 C13 121.63(15) . . ?
C10 C9 C8 122.28(18) . . ?
C10 C9 H9 118.9 . . ?
C8 C9 H9 118.9 . . ?
C9 C10 C11 118.13(16) . . ?
C9 C10 C14 120.9(2) . . ?
C11 C10 C14 120.9(2) . . ?
C10 C11 C12 121.92(18) . . ?
C10 C11 H11 119.0 . . ?
C12 C11 H11 119.0 . . ?
C11 C12 C7 118.67(17) . . ?
C11 C12 C15 120.34(17) . . ?
C7 C12 C15 120.96(16) . . ?
C8 C13 H13A 109.5 . . ?
C8 C13 H13B 109.5 . . ?
H13A C13 H13B 109.5 . . ?
C8 C13 H13C 109.5 . . ?
H13A C13 H13C 109.5 . . ?
H13B C13 H13C 109.5 . . ?
C10 C14 H14A 109.5 . . ?
C10 C14 H14B 109.5 . . ?
H14A C14 H14B 109.5 . . ?
C10 C14 H14C 109.5 . . ?
H14A C14 H14C 109.5 . . ?
H14B C14 H14C 109.5 . . ?
C12 C15 H15A 109.5 . . ?
C12 C15 H15B 109.5 . . ?
H15A C15 H15B 109.5 . . ?
C12 C15 H15C 109.5 . . ?
H15A C15 H15C 109.5 . . ?
H15B C15 H15C 109.5 . . ?
C21 C16 C17 119.74(14) . . ?
C21 C16 C6 121.40(14) . . ?
C17 C16 C6 118.86(14) . . ?
C18 C17 C16 119.54(14) . . ?
C18 C17 C22 119.83(14) . . ?
C16 C17 C22 120.62(14) . . ?
C17 C18 C19 121.47(15) . . ?
C17 C18 H18 119.3 . . ?
C19 C18 H18 119.3 . . ?
C20 C19 C18 118.35(14) . . ?
C20 C19 C23 121.09(16) . . ?
C18 C19 C23 120.51(16) . . ?
C19 C20 C21 121.88(15) . . ?
C19 C20 H20 119.1 . . ?
C21 C20 H20 119.1 . . ?
C20 C21 C16 118.98(14) . . ?
C20 C21 C24 119.25(15) . . ?
C16 C21 C24 121.77(15) . . ?
C17 C22 H22A 109.5 . . ?
C17 C22 H22B 109.5 . . ?
H22A C22 H22B 109.5 . . ?
C17 C22 H22C 109.5 . . ?
H22A C22 H22C 109.5 . . ?
H22B C22 H22C 109.5 . . ?
C19 C23 H23A 109.5 . . ?
C19 C23 H23B 109.5 . . ?
H23A C23 H23B 109.5 . . ?
C19 C23 H23C 109.5 . . ?
H23A C23 H23C 109.5 . . ?
H23B C23 H23C 109.5 . . ?
C21 C24 H24A 109.5 . . ?
C21 C24 H24B 109.5 . . ?
H24A C24 H24B 109.5 . . ?
C21 C24 H24C 109.5 . . ?
H24A C24 H24C 109.5 . . ?
H24B C24 H24C 109.5 . . ?
N2 C25 C30 121.95(14) . . ?
N2 C25 C26 119.23(13) . . ?
C30 C25 C26 118.79(14) . . ?
C27 C26 C25 119.71(15) . . ?
C27 C26 C31 118.61(15) . . ?
C25 C26 C31 121.57(13) . . ?
C28 C27 C26 121.41(17) . . ?
C28 C27 H27 119.3 . . ?
C26 C27 H27 119.3 . . ?
C29 C28 C27 118.79(16) . . ?
C29 C28 H28 120.6 . . ?
C27 C28 H28 120.6 . . ?
C28 C29 C30 122.00(16) . . ?
C28 C29 H29 119.0 . . ?
C30 C29 H29 119.0 . . ?
C29 C30 C25 119.21(15) . . ?
C29 C30 C40 117.28(14) . . ?
C25 C30 C40 123.42(14) . . ?
C36 C31 C32 119.86(15) . . ?
C36 C31 C26 121.14(14) . . ?
C32 C31 C26 118.98(15) . . ?
C33 C32 C31 119.03(16) . . ?
C33 C32 C37 120.03(16) . . ?
C31 C32 C37 120.92(16) . . ?
C34 C33 C32 121.99(16) . . ?
C34 C33 H33 119.0 . . ?
C32 C33 H33 119.0 . . ?
C33 C34 C35 118.25(16) . . ?
C33 C34 C38 121.55(16) . . ?
C35 C34 C38 120.18(17) . . ?
C34 C35 C36 121.97(16) . . ?
C34 C35 H35 119.0 . . ?
C36 C35 H35 119.0 . . ?
C35 C36 C31 118.88(15) . . ?
C35 C36 C39 119.26(15) . . ?
C31 C36 C39 121.85(15) . . ?
C32 C37 H37A 109.5 . . ?
C32 C37 H37B 109.5 . . ?
H37A C37 H37B 109.5 . . ?
C32 C37 H37C 109.5 . . ?
H37A C37 H37C 109.5 . . ?
H37B C37 H37C 109.5 . . ?
C34 C38 H38A 109.5 . . ?
C34 C38 H38B 109.5 . . ?
H38A C38 H38B 109.5 . . ?
C34 C38 H38C 109.5 . . ?
H38A C38 H38C 109.5 . . ?
H38B C38 H38C 109.5 . . ?
C36 C39 H39A 109.5 . . ?
C36 C39 H39B 109.5 . . ?
H39A C39 H39B 109.5 . . ?
C36 C39 H39C 109.5 . . ?
H39A C39 H39C 109.5 . . ?
H39B C39 H39C 109.5 . . ?
C45 C40 C41 119.58(16) . . ?
C45 C40 C30 119.50(14) . . ?
C41 C40 C30 120.81(15) . . ?
C42 C41 C40 118.78(17) . . ?
C42 C41 C46 120.23(17) . . ?
C40 C41 C46 120.99(17) . . ?
C43 C42 C41 122.13(17) . . ?
C43 C42 H42 118.9 . . ?
C41 C42 H42 118.9 . . ?
C42 C43 C44 118.50(18) . . ?
C42 C43 C47 121.0(2) . . ?
C44 C43 C47 120.5(2) . . ?
C43 C44 C45 121.37(18) . . ?
C43 C44 H44 119.3 . . ?
C45 C44 H44 119.3 . . ?
C44 C45 C40 119.52(16) . . ?
C44 C45 C48 119.71(16) . . ?
C40 C45 C48 120.76(15) . . ?
C41 C46 H46A 109.5 . . ?
C41 C46 H46B 109.5 . . ?
H46A C46 H46B 109.5 . . ?
C41 C46 H46C 109.5 . . ?
H46A C46 H46C 109.5 . . ?
H46B C46 H46C 109.5 . . ?
C43 C47 H47A 109.5 . . ?
C43 C47 H47B 109.5 . . ?
H47A C47 H47B 109.5 . . ?
C43 C47 H47C 109.5 . . ?
H47A C47 H47C 109.5 . . ?
H47B C47 H47C 109.5 . . ?
C45 C48 H48A 109.5 . . ?
C45 C48 H48B 109.5 . . ?
H48A C48 H48B 109.5 . . ?
C45 C48 H48C 109.5 . . ?
H48A C48 H48C 109.5 . . ?
H48B C48 H48C 109.5 . . ?
O1 C49 N3 175.7(2) . . ?

loop_
_geom_bond_atom_site_label_1
_geom_bond_atom_site_label_2
_geom_bond_distance
_geom_bond_site_symmetry_2
_geom_bond_publ_flag
P1 N1 1.7296(12) . ?
P1 N2 1.7738(13) . ?
P1 P2 2.6260(5) . ?
P1 H1 1.32(2) . ?
P2 N1 1.6974(13) . ?
P2 N2 1.7165(13) . ?
P2 N3 1.7731(14) . ?
O1 C49 1.170(2) . ?
N1 C1 1.4096(18) . ?
N2 C25 1.4110(18) . ?
N3 C49 1.199(2) . ?
C1 C6 1.405(2) . ?
C1 C2 1.409(2) . ?
C2 C3 1.393(2) . ?
C2 C7 1.494(2) . ?
C3 C4 1.383(3) . ?
C3 H3 0.9500 . ?
C4 C5 1.387(2) . ?
C4 H4 0.9500 . ?
C5 C6 1.395(2) . ?
C5 H5 0.9500 . ?
C6 C16 1.496(2) . ?
C7 C12 1.398(2) . ?
C7 C8 1.404(2) . ?
C8 C9 1.393(2) . ?
C8 C13 1.507(3) . ?
C9 C10 1.377(3) . ?
C9 H9 0.9500 . ?
C10 C11 1.389(3) . ?
C10 C14 1.515(3) . ?
C11 C12 1.396(3) . ?
C11 H11 0.9500 . ?
C12 C15 1.502(3) . ?
C13 H13A 0.9800 . ?
C13 H13B 0.9800 . ?
C13 H13C 0.9800 . ?
C14 H14A 0.9800 . ?
C14 H14B 0.9800 . ?
C14 H14C 0.9800 . ?
C15 H15A 0.9800 . ?
C15 H15B 0.9800 . ?
C15 H15C 0.9800 . ?
C16 C21 1.402(2) . ?
C16 C17 1.407(2) . ?
C17 C18 1.390(2) . ?
C17 C22 1.506(2) . ?
C18 C19 1.392(2) . ?
C18 H18 0.9500 . ?
C19 C20 1.388(2) . ?
C19 C23 1.510(2) . ?
C20 C21 1.398(2) . ?
C20 H20 0.9500 . ?
C21 C24 1.505(2) . ?
C22 H22A 0.9800 . ?
C22 H22B 0.9800 . ?
C22 H22C 0.9800 . ?
C23 H23A 0.9800 . ?
C23 H23B 0.9800 . ?
C23 H23C 0.9800 . ?
C24 H24A 0.9800 . ?
C24 H24B 0.9800 . ?
C24 H24C 0.9800 . ?
C25 C30 1.411(2) . ?
C25 C26 1.412(2) . ?
C26 C27 1.394(2) . ?
C26 C31 1.491(2) . ?
C27 C28 1.383(3) . ?
C27 H27 0.9500 . ?
C28 C29 1.378(3) . ?
C28 H28 0.9500 . ?
C29 C30 1.396(2) . ?
C29 H29 0.9500 . ?
C30 C40 1.492(2) . ?
C31 C36 1.404(2) . ?
C31 C32 1.409(2) . ?
C32 C33 1.387(2) . ?
C32 C37 1.506(3) . ?
C33 C34 1.386(3) . ?
C33 H33 0.9500 . ?
C34 C35 1.388(2) . ?
C34 C38 1.511(3) . ?
C35 C36 1.392(2) . ?
C35 H35 0.9500 . ?
C36 C39 1.508(2) . ?
C37 H37A 0.9800 . ?
C37 H37B 0.9800 . ?
C37 H37C 0.9800 . ?
C38 H38A 0.9800 . ?
C38 H38B 0.9800 . ?
C38 H38C 0.9800 . ?
C39 H39A 0.9800 . ?
C39 H39B 0.9800 . ?
C39 H39C 0.9800 . ?
C40 C45 1.401(2) . ?
C40 C41 1.410(2) . ?
C41 C42 1.388(3) . ?
C41 C46 1.505(3) . ?
C42 C43 1.384(3) . ?
C42 H42 0.9500 . ?
C43 C44 1.385(3) . ?
C43 C47 1.511(3) . ?
C44 C45 1.392(2) . ?
C44 H44 0.9500 . ?
C45 C48 1.503(2) . ?
C46 H46A 0.9800 . ?
C46 H46B 0.9800 . ?
C46 H46C 0.9800 . ?
C47 H47A 0.9800 . ?
C47 H47B 0.9800 . ?
C47 H47C 0.9800 . ?
C48 H48A 0.9800 . ?
C48 H48B 0.9800 . ?
C48 H48C 0.9800 . ?

loop_
_geom_torsion_atom_site_label_1
_geom_torsion_atom_site_label_2
_geom_torsion_atom_site_label_3
_geom_torsion_atom_site_label_4
_geom_torsion
_geom_torsion_site_symmetry_1
_geom_torsion_site_symmetry_2
_geom_torsion_site_symmetry_3
_geom_torsion_site_symmetry_4
_geom_torsion_publ_flag
N2 P2 N1 C1 163.60(14) . . . . ?
N3 P2 N1 C1 -96.29(14) . . . . ?
P1 P2 N1 C1 170.24(17) . . . . ?
N2 P2 N1 P1 -6.64(6) . . . . ?
N3 P2 N1 P1 93.47(7) . . . . ?
N2 P1 N1 C1 -164.18(14) . . . . ?
P2 P1 N1 C1 -170.65(17) . . . . ?
N2 P1 N1 P2 6.47(6) . . . . ?
N1 P2 N2 C25 172.53(15) . . . . ?
N3 P2 N2 C25 74.82(15) . . . . ?
P1 P2 N2 C25 166.10(18) . . . . ?
N1 P2 N2 P1 6.43(6) . . . . ?
N3 P2 N2 P1 -91.28(7) . . . . ?
N1 P1 N2 C25 -172.97(14) . . . . ?
P2 P1 N2 C25 -166.62(17) . . . . ?
N1 P1 N2 P2 -6.36(6) . . . . ?
N1 P2 N3 C49 121.92(17) . . . . ?
N2 P2 N3 C49 -154.42(17) . . . . ?
P1 P2 N3 C49 162.89(17) . . . . ?
P2 N1 C1 C6 146.08(13) . . . . ?
P1 N1 C1 C6 -46.17(19) . . . . ?
P2 N1 C1 C2 -35.3(2) . . . . ?
P1 N1 C1 C2 132.49(13) . . . . ?
C6 C1 C2 C3 -3.5(2) . . . . ?
N1 C1 C2 C3 177.86(15) . . . . ?
C6 C1 C2 C7 173.31(14) . . . . ?
N1 C1 C2 C7 -5.3(2) . . . . ?
C1 C2 C3 C4 3.5(3) . . . . ?
C7 C2 C3 C4 -173.45(17) . . . . ?
C2 C3 C4 C5 -0.9(3) . . . . ?
C3 C4 C5 C6 -1.8(3) . . . . ?
C4 C5 C6 C1 1.7(3) . . . . ?
C4 C5 C6 C16 -175.98(17) . . . . ?
C2 C1 C6 C5 0.9(2) . . . . ?
N1 C1 C6 C5 179.60(15) . . . . ?
C2 C1 C6 C16 178.62(14) . . . . ?
N1 C1 C6 C16 -2.7(2) . . . . ?
C3 C2 C7 C12 -74.9(2) . . . . ?
C1 C2 C7 C12 108.27(18) . . . . ?
C3 C2 C7 C8 102.05(18) . . . . ?
C1 C2 C7 C8 -74.8(2) . . . . ?
C12 C7 C8 C9 1.8(2) . . . . ?
C2 C7 C8 C9 -175.11(14) . . . . ?
C12 C7 C8 C13 -178.11(15) . . . . ?
C2 C7 C8 C13 4.9(2) . . . . ?
C7 C8 C9 C10 0.7(3) . . . . ?
C13 C8 C9 C10 -179.30(17) . . . . ?
C8 C9 C10 C11 -2.5(3) . . . . ?
C8 C9 C10 C14 177.40(18) . . . . ?
C9 C10 C11 C12 1.8(3) . . . . ?
C14 C10 C11 C12 -178.11(18) . . . . ?
C10 C11 C12 C7 0.7(3) . . . . ?
C10 C11 C12 C15 -177.40(18) . . . . ?
C8 C7 C12 C11 -2.5(2) . . . . ?
C2 C7 C12 C11 174.41(15) . . . . ?
C8 C7 C12 C15 175.53(16) . . . . ?
C2 C7 C12 C15 -7.6(2) . . . . ?
C5 C6 C16 C21 -83.2(2) . . . . ?
C1 C6 C16 C21 99.10(18) . . . . ?
C5 C6 C16 C17 96.32(19) . . . . ?
C1 C6 C16 C17 -81.35(19) . . . . ?
C21 C16 C17 C18 -2.7(2) . . . . ?
C6 C16 C17 C18 177.69(13) . . . . ?
C21 C16 C17 C22 175.82(14) . . . . ?
C6 C16 C17 C22 -3.7(2) . . . . ?
C16 C17 C18 C19 1.4(2) . . . . ?
C22 C17 C18 C19 -177.19(15) . . . . ?
C17 C18 C19 C20 0.4(2) . . . . ?
C17 C18 C19 C23 177.68(15) . . . . ?
C18 C19 C20 C21 -0.8(2) . . . . ?
C23 C19 C20 C21 -178.07(15) . . . . ?
C19 C20 C21 C16 -0.6(2) . . . . ?
C19 C20 C21 C24 179.65(15) . . . . ?
C17 C16 C21 C20 2.3(2) . . . . ?
C6 C16 C21 C20 -178.11(14) . . . . ?
C17 C16 C21 C24 -177.89(14) . . . . ?
C6 C16 C21 C24 1.7(2) . . . . ?
P2 N2 C25 C30 4.0(2) . . . . ?
P1 N2 C25 C30 166.10(12) . . . . ?
P2 N2 C25 C26 -178.00(12) . . . . ?
P1 N2 C25 C26 -15.9(2) . . . . ?
N2 C25 C26 C27 178.82(15) . . . . ?
C30 C25 C26 C27 -3.1(2) . . . . ?
N2 C25 C26 C31 -4.9(2) . . . . ?
C30 C25 C26 C31 173.16(14) . . . . ?
C25 C26 C27 C28 1.7(3) . . . . ?
C31 C26 C27 C28 -174.71(17) . . . . ?
C26 C27 C28 C29 0.8(3) . . . . ?
C27 C28 C29 C30 -1.7(3) . . . . ?
C28 C29 C30 C25 0.2(3) . . . . ?
C28 C29 C30 C40 177.04(17) . . . . ?
N2 C25 C30 C29 -179.80(15) . . . . ?
C26 C25 C30 C29 2.2(2) . . . . ?
N2 C25 C30 C40 3.6(2) . . . . ?
C26 C25 C30 C40 -174.41(14) . . . . ?
C27 C26 C31 C36 -84.1(2) . . . . ?
C25 C26 C31 C36 99.58(18) . . . . ?
C27 C26 C31 C32 94.05(19) . . . . ?
C25 C26 C31 C32 -82.3(2) . . . . ?
C36 C31 C32 C33 -0.3(2) . . . . ?
C26 C31 C32 C33 -178.51(14) . . . . ?
C36 C31 C32 C37 -178.97(15) . . . . ?
C26 C31 C32 C37 2.8(2) . . . . ?
C31 C32 C33 C34 -0.2(2) . . . . ?
C37 C32 C33 C34 178.42(16) . . . . ?
C32 C33 C34 C35 -0.1(2) . . . . ?
C32 C33 C34 C38 178.43(16) . . . . ?
C33 C34 C35 C36 1.0(2) . . . . ?
C38 C34 C35 C36 -177.53(16) . . . . ?
C34 C35 C36 C31 -1.6(2) . . . . ?
C34 C35 C36 C39 178.44(15) . . . . ?
C32 C31 C36 C35 1.2(2) . . . . ?
C26 C31 C36 C35 179.34(14) . . . . ?
C32 C31 C36 C39 -178.81(15) . . . . ?
C26 C31 C36 C39 -0.7(2) . . . . ?
C29 C30 C40 C45 -102.89(18) . . . . ?
C25 C30 C40 C45 73.8(2) . . . . ?
C29 C30 C40 C41 73.2(2) . . . . ?
C25 C30 C40 C41 -110.17(18) . . . . ?
C45 C40 C41 C42 -3.8(2) . . . . ?
C30 C40 C41 C42 -179.88(15) . . . . ?
C45 C40 C41 C46 177.00(16) . . . . ?
C30 C40 C41 C46 0.9(2) . . . . ?
C40 C41 C42 C43 1.4(3) . . . . ?
C46 C41 C42 C43 -179.41(18) . . . . ?
C41 C42 C43 C44 1.5(3) . . . . ?
C41 C42 C43 C47 -178.73(19) . . . . ?
C42 C43 C44 C45 -2.1(3) . . . . ?
C47 C43 C44 C45 178.18(19) . . . . ?
C43 C44 C45 C40 -0.3(3) . . . . ?
C43 C44 C45 C48 -179.32(16) . . . . ?
C41 C40 C45 C44 3.3(2) . . . . ?
C30 C40 C45 C44 179.42(14) . . . . ?
C41 C40 C45 C48 -177.71(15) . . . . ?
C30 C40 C45 C48 -1.6(2) . . . . ?
